data_7236479
loop_
_publ_author_name
'Beldjoudi, Yassine'
'Osorio-Rom\'an, Igor'
'Nascimento, Mitchell A.'
'Rawson, Jeremy M.'

_publ_section_title
;
 A fluorescent dithiadiazolyl radical: structure and optical properties of
 phenanthrenyl dithiadiazolyl in solution and polymer composites
;
_journal_issue 11
_journal_name_full 'Journal of Materials Chemistry C'
_journal_page_first 2794
_journal_paper_doi 10.1039/C6TC05576A
_journal_volume 5
_journal_year 2017
_chemical_formula_moiety 'C15 H9 N2 S2'
_chemical_formula_sum 'C15 H9 N2 S2'
_chemical_formula_weight 281.36
_chemical_name_common 9-phenanthrenyl-1,2,3,5-dithiadiazolyl
_chemical_properties_physical 'Air-sensitive, Moisture-sensitive, Oxygen-sensitive'
_space_group_crystal_system monoclinic
_space_group_IT_number 14
_space_group_name_Hall '-P 2ybc'
_space_group_name_H-M_alt 'P 1 21/c 1'
_atom_sites_solution_hydrogens geom
_audit_block_doi 10.5517/ccdc.csd.cc1kg9p0
_audit_creation_method SHELXL-2013
_audit_update_record
;
2015-12-21 deposited with the CCDC.
2017-02-17 downloaded from the CCDC.
;
_cell_angle_alpha 90
_cell_angle_beta 92.446(3)
_cell_angle_gamma 90
_cell_formula_units_Z 8
_cell_length_a 7.5618(9)
_cell_length_b 9.5721(11)
_cell_length_c 32.633(4)
_cell_measurement_reflns_used 9962
_cell_measurement_temperature 173(2)
_cell_measurement_theta_max 26.52
_cell_measurement_theta_min 3.02
_cell_volume 2359.9(5)
_computing_cell_refinement 'Bruker SAINT'
_computing_data_collection 'Bruker APEX2'
_computing_data_reduction 'Bruker SAINT'
_computing_molecular_graphics 'Bruker SHELXTL'
_computing_publication_material 'Bruker SHELXTL'
_computing_structure_refinement 'SHELXL-2013 (Sheldrick 2013)'
_computing_structure_solution 'SHELXS-97 (Sheldrick 2008)'
_diffrn_ambient_temperature 173(2)
_diffrn_measured_fraction_theta_full 0.981
_diffrn_measured_fraction_theta_max 0.973
_diffrn_measurement_device_type 'Bruker AEX-II with Photon CCD area detector'
_diffrn_measurement_method 'phi and omega scans'
_diffrn_radiation_type MoK\a
_diffrn_radiation_wavelength 0.71073
_diffrn_reflns_av_R_equivalents 0.0460
_diffrn_reflns_av_unetI/netI 0.0493
_diffrn_reflns_Laue_measured_fraction_full 0.981
_diffrn_reflns_Laue_measured_fraction_max 0.973
_diffrn_reflns_limit_h_max 9
_diffrn_reflns_limit_h_min -9
_diffrn_reflns_limit_k_max 11
_diffrn_reflns_limit_k_min -11
_diffrn_reflns_limit_l_max 35
_diffrn_reflns_limit_l_min -40
_diffrn_reflns_number 16469
_diffrn_reflns_point_group_measured_fraction_full 0.981
_diffrn_reflns_point_group_measured_fraction_max 0.973
_diffrn_reflns_theta_full 25.242
_diffrn_reflns_theta_max 26.531
_diffrn_reflns_theta_min 3.020
_diffrn_source 'sealed tube'
_exptl_absorpt_coefficient_mu 0.434
_exptl_absorpt_correction_T_max 0.7454
_exptl_absorpt_correction_T_min 0.5687
_exptl_absorpt_correction_type multi-scan
_exptl_absorpt_process_details sadabs
_exptl_crystal_colour brown
_exptl_crystal_density_diffrn 1.584
_exptl_crystal_description plate
_exptl_crystal_F_000 1160
_exptl_crystal_preparation Fluorescent
_exptl_crystal_recrystallization_method Sublimation
_exptl_crystal_size_max 0.360
_exptl_crystal_size_mid 0.135
_exptl_crystal_size_min 0.050
_refine_diff_density_max 0.695
_refine_diff_density_min -0.394
_refine_diff_density_rms 0.080
_refine_ls_extinction_method none
_refine_ls_goodness_of_fit_ref 1.127
_refine_ls_hydrogen_treatment constr
_refine_ls_matrix_type full
_refine_ls_number_parameters 343
_refine_ls_number_reflns 4777
_refine_ls_number_restraints 0
_refine_ls_restrained_S_all 1.127
_refine_ls_R_factor_all 0.0797
_refine_ls_R_factor_gt 0.0612
_refine_ls_shift/su_max 0.001
_refine_ls_shift/su_mean 0.000
_refine_ls_structure_factor_coef Fsqd
_refine_ls_weighting_details 'w=1/[\s^2^(Fo^2^)+(0.0240P)^2^+6.7195P] where P=(Fo^2^+2Fc^2^)/3'
_refine_ls_weighting_scheme calc
_refine_ls_wR_factor_gt 0.1316
_refine_ls_wR_factor_ref 0.1393
_reflns_Friedel_coverage 0.000
_reflns_number_gt 3776
_reflns_number_total 4777
_reflns_threshold_expression 'I > 2\s(I)'
_cod_data_source_file c6tc05576a2.cif
_cod_data_source_block YB15
_cod_original_sg_symbol_H-M 'P 21/c'
_cod_database_code 7236479
_publcif_datablock.id {32c84bb9-3e45-4000-9eaa-9d102b25857e}

_shelx_space_group_comment
;
The symmetry employed for this shelxl refinement is uniquely defined
by the following loop, which should always be used as a source of
symmetry information in preference to the above space-group names.
They are only intended as comments.
;
_shelx_estimated_absorpt_t_min 0.859
_shelx_estimated_absorpt_t_max 0.979
_shelxl_version_number 2013-3

loop_
_space_group_symop_operation_xyz
'x, y, z'
'-x, y+1/2, -z+1/2'
'-x, -y, -z'
'x, -y-1/2, z-1/2'

loop_
_atom_site_label
_atom_site_type_symbol
_atom_site_fract_x
_atom_site_fract_y
_atom_site_fract_z
_atom_site_U_iso_or_equiv
_atom_site_adp_type
_atom_site_occupancy
_atom_site_site_symmetry_order
_atom_site_calc_flag
_atom_site_refinement_flags_posn
_atom_site_refinement_flags_adp
S1 S 0.28063(13) 0.45576(11) 0.25325(3) 0.0286(2) Uani 1 1 d . .
S2 S 0.23319(14) 0.61539(10) 0.21040(3) 0.0304(2) Uani 1 1 d . .
N1 N 0.2599(4) 0.3296(3) 0.21961(9) 0.0252(7) Uani 1 1 d . .
N2 N 0.2003(4) 0.5073(3) 0.17205(9) 0.0269(7) Uani 1 1 d . .
C1 C 0.2169(4) 0.3740(4) 0.18101(10) 0.0229(8) Uani 1 1 d . .
C2 C 0.1790(4) 0.2638(4) 0.14932(10) 0.0196(7) Uani 1 1 d . .
C3 C 0.2188(4) 0.2814(4) 0.10633(10) 0.0200(7) Uani 1 1 d . .
C4 C 0.3054(4) 0.4006(4) 0.09136(11) 0.0228(8) Uani 1 1 d . .
H4 H 0.3400 0.4731 0.1099 0.027 Uiso 1 1 calc R U
C5 C 0.3405(5) 0.4138(4) 0.05054(11) 0.0231(8) Uani 1 1 d . .
H5 H 0.3981 0.4951 0.0410 0.028 Uiso 1 1 calc R U
C6 C 0.2913(4) 0.3074(4) 0.02312(11) 0.0237(8) Uani 1 1 d . .
H6 H 0.3143 0.3169 -0.0051 0.028 Uiso 1 1 calc R U
C7 C 0.2101(4) 0.1894(4) 0.03680(10) 0.0225(8) Uani 1 1 d . .
H7 H 0.1780 0.1178 0.0177 0.027 Uiso 1 1 calc R U
C8 C 0.1731(4) 0.1714(4) 0.07848(10) 0.0193(7) Uani 1 1 d . .
C9 C 0.0923(4) 0.0443(4) 0.09299(10) 0.0203(7) Uani 1 1 d . .
C10 C 0.0482(5) -0.0699(4) 0.06717(11) 0.0244(8) Uani 1 1 d . .
H10 H 0.0681 -0.0636 0.0387 0.029 Uiso 1 1 calc R U
C11 C -0.0232(5) -0.1902(4) 0.08258(12) 0.0293(9) Uani 1 1 d . .
H11 H -0.0520 -0.2656 0.0646 0.035 Uiso 1 1 calc R U
C12 C -0.0540(5) -0.2032(4) 0.12432(12) 0.0291(9) Uani 1 1 d . .
H12 H -0.1014 -0.2872 0.1347 0.035 Uiso 1 1 calc R U
C13 C -0.0150(4) -0.0933(4) 0.15002(11) 0.0243(8) Uani 1 1 d . .
H13 H -0.0378 -0.1013 0.1783 0.029 Uiso 1 1 calc R U
C14 C 0.0583(4) 0.0316(4) 0.13520(10) 0.0205(7) Uani 1 1 d . .
C15 C 0.1012(4) 0.1447(4) 0.16207(11) 0.0214(7) Uani 1 1 d . .
H15 H 0.0742 0.1365 0.1901 0.026 Uiso 1 1 calc R U
S3 S 0.70047(14) 0.47298(11) 0.24795(3) 0.0314(2) Uani 1 1 d . .
S4 S 0.66044(13) 0.62444(10) 0.20251(3) 0.0281(2) Uani 1 1 d . .
N3 N 0.7020(4) 0.3417(3) 0.21602(9) 0.0267(7) Uani 1 1 d . .
N4 N 0.6520(4) 0.5103(3) 0.16514(9) 0.0236(7) Uani 1 1 d . .
C16 C 0.6757(4) 0.3793(4) 0.17637(10) 0.0216(7) Uani 1 1 d . .
C17 C 0.6621(4) 0.2645(4) 0.14547(10) 0.0191(7) Uani 1 1 d . .
C18 C 0.7151(4) 0.2815(4) 0.10343(10) 0.0187(7) Uani 1 1 d . .
C19 C 0.8034(4) 0.4023(4) 0.08965(10) 0.0210(7) Uani 1 1 d . .
H19 H 0.8340 0.4746 0.1086 0.025 Uiso 1 1 calc R U
C20 C 0.8454(4) 0.4165(4) 0.04943(11) 0.0226(8) Uani 1 1 d . .
H20 H 0.9041 0.4984 0.0407 0.027 Uiso 1 1 calc R U
C21 C 0.8024(4) 0.3110(4) 0.02123(11) 0.0229(8) Uani 1 1 d . .
H21 H 0.8293 0.3220 -0.0068 0.027 Uiso 1 1 calc R U
C22 C 0.7216(4) 0.1920(4) 0.03387(10) 0.0222(8) Uani 1 1 d . .
H22 H 0.6941 0.1208 0.0144 0.027 Uiso 1 1 calc R U
C23 C 0.6776(4) 0.1715(4) 0.07507(10) 0.0182(7) Uani 1 1 d . .
C24 C 0.5957(4) 0.0437(4) 0.08838(10) 0.0200(7) Uani 1 1 d . .
C25 C 0.5556(4) -0.0698(4) 0.06193(11) 0.0225(7) Uani 1 1 d . .
H25 H 0.5822 -0.0631 0.0338 0.027 Uiso 1 1 calc R U
C26 C 0.4789(5) -0.1895(4) 0.07598(11) 0.0264(8) Uani 1 1 d . .
H26 H 0.4533 -0.2642 0.0575 0.032 Uiso 1 1 calc R U
C27 C 0.4378(5) -0.2032(4) 0.11723(11) 0.0256(8) Uani 1 1 d . .
H27 H 0.3855 -0.2867 0.1268 0.031 Uiso 1 1 calc R U
C28 C 0.4738(4) -0.0949(4) 0.14358(11) 0.0224(7) Uani 1 1 d . .
H28 H 0.4445 -0.1033 0.1715 0.027 Uiso 1 1 calc R U
C29 C 0.5535(4) 0.0291(4) 0.13006(10) 0.0200(7) Uani 1 1 d . .
C30 C 0.5870(4) 0.1427(3) 0.15756(10) 0.0188(7) Uani 1 1 d . .
H30 H 0.5558 0.1331 0.1853 0.023 Uiso 1 1 calc R U

loop_
_atom_site_aniso_label
_atom_site_aniso_U_11
_atom_site_aniso_U_22
_atom_site_aniso_U_33
_atom_site_aniso_U_23
_atom_site_aniso_U_13
_atom_site_aniso_U_12
S1 0.0360(5) 0.0347(5) 0.0155(4) -0.0028(4) 0.0044(4) -0.0064(4)
S2 0.0407(6) 0.0282(5) 0.0223(5) -0.0044(4) 0.0027(4) 0.0011(4)
N1 0.0309(17) 0.0279(17) 0.0168(15) 0.0002(13) 0.0011(12) -0.0036(13)
N2 0.0355(18) 0.0233(17) 0.0215(16) -0.0025(13) -0.0013(13) 0.0017(13)
C1 0.0190(17) 0.032(2) 0.0178(18) -0.0016(15) 0.0019(13) -0.0011(15)
C2 0.0169(16) 0.0225(18) 0.0191(17) -0.0008(14) -0.0020(13) 0.0011(13)
C3 0.0145(16) 0.0270(18) 0.0184(17) 0.0001(15) -0.0011(13) 0.0039(14)
C4 0.0206(18) 0.0250(19) 0.0225(18) -0.0014(15) -0.0013(14) -0.0003(14)
C5 0.0230(18) 0.0216(18) 0.0249(19) 0.0037(15) 0.0020(14) -0.0022(14)
C6 0.0216(18) 0.033(2) 0.0169(18) 0.0012(15) 0.0040(14) 0.0032(15)
C7 0.0181(17) 0.030(2) 0.0190(18) -0.0029(15) -0.0011(13) 0.0047(14)
C8 0.0118(15) 0.0265(18) 0.0196(17) 0.0011(14) -0.0004(13) 0.0020(13)
C9 0.0108(15) 0.0295(19) 0.0205(17) -0.0015(15) -0.0005(12) 0.0034(14)
C10 0.0215(18) 0.0283(19) 0.0234(19) -0.0071(16) 0.0012(14) -0.0005(15)
C11 0.0239(19) 0.029(2) 0.036(2) -0.0095(17) 0.0031(16) -0.0039(16)
C12 0.0224(19) 0.027(2) 0.039(2) -0.0005(17) 0.0079(16) -0.0025(15)
C13 0.0197(17) 0.028(2) 0.0253(19) 0.0014(16) 0.0043(14) 0.0016(15)
C14 0.0134(16) 0.0246(18) 0.0235(18) -0.0003(15) 0.0013(13) 0.0021(14)
C15 0.0212(18) 0.0259(19) 0.0173(17) 0.0009(14) 0.0012(13) 0.0015(14)
S3 0.0423(6) 0.0353(6) 0.0163(5) -0.0042(4) -0.0012(4) -0.0014(4)
S4 0.0379(5) 0.0255(5) 0.0214(5) -0.0040(4) 0.0075(4) -0.0052(4)
N3 0.0356(18) 0.0275(17) 0.0169(15) -0.0004(13) -0.0019(13) 0.0018(14)
N4 0.0291(17) 0.0221(16) 0.0197(16) -0.0024(12) 0.0038(12) -0.0014(12)
C16 0.0196(17) 0.0268(19) 0.0185(18) -0.0025(15) 0.0023(14) 0.0019(14)
C17 0.0164(16) 0.0242(18) 0.0167(17) 0.0017(14) -0.0004(13) 0.0019(13)
C18 0.0130(15) 0.0250(18) 0.0181(17) 0.0025(14) 0.0010(12) 0.0031(13)
C19 0.0193(17) 0.0224(18) 0.0214(18) -0.0025(14) 0.0027(14) 0.0012(14)
C20 0.0202(17) 0.0209(18) 0.0270(19) 0.0049(15) 0.0053(14) -0.0012(14)
C21 0.0209(18) 0.029(2) 0.0196(18) 0.0037(15) 0.0045(14) 0.0028(14)
C22 0.0191(17) 0.031(2) 0.0165(17) -0.0014(15) 0.0005(13) 0.0026(15)
C23 0.0118(15) 0.0249(18) 0.0177(17) 0.0009(14) -0.0002(12) 0.0027(13)
C24 0.0113(15) 0.0279(19) 0.0207(17) 0.0001(15) 0.0003(13) 0.0017(14)
C25 0.0217(18) 0.0266(19) 0.0194(18) -0.0042(15) 0.0020(14) 0.0010(14)
C26 0.0240(19) 0.028(2) 0.028(2) -0.0074(16) 0.0018(15) -0.0045(15)
C27 0.0218(18) 0.0228(19) 0.032(2) 0.0003(16) 0.0029(15) -0.0013(15)
C28 0.0198(17) 0.0267(19) 0.0208(18) 0.0036(15) 0.0015(14) 0.0003(14)
C29 0.0138(16) 0.0281(19) 0.0180(17) 0.0015(15) -0.0008(13) 0.0042(14)
C30 0.0173(17) 0.0225(18) 0.0166(17) 0.0006(14) 0.0012(13) 0.0034(13)

loop_
_atom_type_symbol
_atom_type_description
_atom_type_scat_dispersion_real
_atom_type_scat_dispersion_imag
_atom_type_scat_source
C C 0.0033 0.0016 'International Tables Vol C Tables 4.2.6.8 and 6.1.1.4'
H H 0.0000 0.0000 'International Tables Vol C Tables 4.2.6.8 and 6.1.1.4'
N N 0.0061 0.0033 'International Tables Vol C Tables 4.2.6.8 and 6.1.1.4'
S S 0.1246 0.1234 'International Tables Vol C Tables 4.2.6.8 and 6.1.1.4'

loop_
_citation_id
_citation_doi
_citation_year
1 10.1039/C6TC05576A 2017

loop_
_geom_angle_atom_site_label_1
_geom_angle_atom_site_label_2
_geom_angle_atom_site_label_3
_geom_angle
N1 S1 S2 94.70(11)
N2 S2 S1 93.76(12)
C1 N1 S1 113.8(3)
C1 N2 S2 115.7(3)
N2 C1 N1 121.9(3)
N2 C1 C2 121.1(3)
N1 C1 C2 116.9(3)
C15 C2 C3 120.2(3)
C15 C2 C1 117.0(3)
C3 C2 C1 122.8(3)
C4 C3 C8 118.7(3)
C4 C3 C2 123.0(3)
C8 C3 C2 118.3(3)
C5 C4 C3 121.4(3)
C5 C4 H4 119.3
C3 C4 H4 119.3
C4 C5 C6 119.8(3)
C4 C5 H5 120.1
C6 C5 H5 120.1
C7 C6 C5 120.3(3)
C7 C6 H6 119.9
C5 C6 H6 119.9
C6 C7 C8 121.7(3)
C6 C7 H7 119.2
C8 C7 H7 119.2
C7 C8 C3 118.2(3)
C7 C8 C9 121.4(3)
C3 C8 C9 120.4(3)
C10 C9 C14 117.8(3)
C10 C9 C8 123.2(3)
C14 C9 C8 119.1(3)
C11 C10 C9 121.1(3)
C11 C10 H10 119.5
C9 C10 H10 119.5
C10 C11 C12 121.0(4)
C10 C11 H11 119.5
C12 C11 H11 119.5
C13 C12 C11 119.3(4)
C13 C12 H12 120.4
C11 C12 H12 120.4
C12 C13 C14 121.2(3)
C12 C13 H13 119.4
C14 C13 H13 119.4
C13 C14 C9 119.7(3)
C13 C14 C15 121.1(3)
C9 C14 C15 119.2(3)
C2 C15 C14 122.8(3)
C2 C15 H15 118.6
C14 C15 H15 118.6
N3 S3 S4 94.93(12)
N4 S4 S3 93.77(12)
C16 N3 S3 113.7(3)
C16 N4 S4 115.3(3)
N4 C16 N3 122.2(3)
N4 C16 C17 120.6(3)
N3 C16 C17 117.0(3)
C30 C17 C18 120.3(3)
C30 C17 C16 116.9(3)
C18 C17 C16 122.7(3)
C19 C18 C23 118.8(3)
C19 C18 C17 122.9(3)
C23 C18 C17 118.4(3)
C20 C19 C18 121.1(3)
C20 C19 H19 119.5
C18 C19 H19 119.5
C19 C20 C21 120.2(3)
C19 C20 H20 119.9
C21 C20 H20 119.9
C22 C21 C20 120.0(3)
C22 C21 H21 120.0
C20 C21 H21 120.0
C21 C22 C23 122.0(3)
C21 C22 H22 119.0
C23 C22 H22 119.0
C22 C23 C18 117.9(3)
C22 C23 C24 121.6(3)
C18 C23 C24 120.5(3)
C25 C24 C29 117.4(3)
C25 C24 C23 123.4(3)
C29 C24 C23 119.2(3)
C26 C25 C24 121.4(3)
C26 C25 H25 119.3
C24 C25 H25 119.3
C25 C26 C27 120.9(3)
C25 C26 H26 119.5
C27 C26 H26 119.5
C28 C27 C26 119.2(3)
C28 C27 H27 120.4
C26 C27 H27 120.4
C27 C28 C29 121.2(3)
C27 C28 H28 119.4
C29 C28 H28 119.4
C28 C29 C24 120.0(3)
C28 C29 C30 120.8(3)
C24 C29 C30 119.2(3)
C17 C30 C29 122.4(3)
C17 C30 H30 118.8
C29 C30 H30 118.8

loop_
_geom_bond_atom_site_label_1
_geom_bond_atom_site_label_2
_geom_bond_distance
S1 N1 1.635(3)
S1 S2 2.0919(14)
S2 N2 1.635(3)
N1 C1 1.356(4)
N2 C1 1.314(5)
C1 C2 1.497(5)
C2 C15 1.356(5)
C2 C3 1.457(5)
C3 C4 1.413(5)
C3 C8 1.425(5)
C4 C5 1.375(5)
C4 H4 0.9500
C5 C6 1.396(5)
C5 H5 0.9500
C6 C7 1.370(5)
C6 H6 0.9500
C7 C8 1.411(5)
C7 H7 0.9500
C8 C9 1.449(5)
C9 C10 1.412(5)
C9 C14 1.417(5)
C10 C11 1.376(5)
C10 H10 0.9500
C11 C12 1.397(5)
C11 H11 0.9500
C12 C13 1.369(5)
C12 H12 0.9500
C13 C14 1.413(5)
C13 H13 0.9500
C14 C15 1.422(5)
C15 H15 0.9500
S3 N3 1.633(3)
S3 S4 2.0867(14)
S4 N4 1.636(3)
N3 C16 1.350(4)
N4 C16 1.317(5)
C16 C17 1.492(5)
C17 C30 1.362(5)
C17 C18 1.455(4)
C18 C19 1.418(5)
C18 C23 1.423(5)
C19 C20 1.370(5)
C19 H19 0.9500
C20 C21 1.395(5)
C20 H20 0.9500
C21 C22 1.365(5)
C21 H21 0.9500
C22 C23 1.412(5)
C22 H22 0.9500
C23 C24 1.446(5)
C24 C25 1.412(5)
C24 C29 1.417(5)
C25 C26 1.372(5)
C25 H25 0.9500
C26 C27 1.401(5)
C26 H26 0.9500
C27 C28 1.367(5)
C27 H27 0.9500
C28 C29 1.411(5)
C28 H28 0.9500
C29 C30 1.425(5)
C30 H30 0.9500

loop_
_geom_torsion_atom_site_label_1
_geom_torsion_atom_site_label_2
_geom_torsion_atom_site_label_3
_geom_torsion_atom_site_label_4
_geom_torsion
S2 S1 N1 C1 -2.3(3)
S1 S2 N2 C1 -1.0(3)
S2 N2 C1 N1 -0.5(5)
S2 N2 C1 C2 176.0(2)
S1 N1 C1 N2 2.2(5)
S1 N1 C1 C2 -174.4(2)
N2 C1 C2 C15 -143.3(4)
N1 C1 C2 C15 33.4(4)
N2 C1 C2 C3 35.5(5)
N1 C1 C2 C3 -147.8(3)
C15 C2 C3 C4 -177.7(3)
C1 C2 C3 C4 3.6(5)
C15 C2 C3 C8 0.3(5)
C1 C2 C3 C8 -178.4(3)
C8 C3 C4 C5 2.1(5)
C2 C3 C4 C5 -179.9(3)
C3 C4 C5 C6 -0.5(5)
C4 C5 C6 C7 -0.7(5)
C5 C6 C7 C8 0.3(5)
C6 C7 C8 C3 1.4(5)
C6 C7 C8 C9 -178.0(3)
C4 C3 C8 C7 -2.6(5)
C2 C3 C8 C7 179.4(3)
C4 C3 C8 C9 176.8(3)
C2 C3 C8 C9 -1.2(5)
C7 C8 C9 C10 1.1(5)
C3 C8 C9 C10 -178.3(3)
C7 C8 C9 C14 179.9(3)
C3 C8 C9 C14 0.5(5)
C14 C9 C10 C11 -0.9(5)
C8 C9 C10 C11 177.9(3)
C9 C10 C11 C12 -0.1(6)
C10 C11 C12 C13 1.1(6)
C11 C12 C13 C14 -1.1(5)
C12 C13 C14 C9 0.1(5)
C12 C13 C14 C15 -179.0(3)
C10 C9 C14 C13 0.9(5)
C8 C9 C14 C13 -178.0(3)
C10 C9 C14 C15 -180.0(3)
C8 C9 C14 C15 1.2(5)
C3 C2 C15 C14 1.4(5)
C1 C2 C15 C14 -179.8(3)
C13 C14 C15 C2 177.0(3)
C9 C14 C15 C2 -2.1(5)
S4 S3 N3 C16 -1.1(3)
S3 S4 N4 C16 -1.5(3)
S4 N4 C16 N3 1.2(5)
S4 N4 C16 C17 176.9(2)
S3 N3 C16 N4 0.2(5)
S3 N3 C16 C17 -175.7(2)
N4 C16 C17 C30 -142.8(3)
N3 C16 C17 C30 33.1(4)
N4 C16 C17 C18 33.4(5)
N3 C16 C17 C18 -150.6(3)
C30 C17 C18 C19 -176.1(3)
C16 C17 C18 C19 7.8(5)
C30 C17 C18 C23 3.4(5)
C16 C17 C18 C23 -172.7(3)
C23 C18 C19 C20 2.8(5)
C17 C18 C19 C20 -177.6(3)
C18 C19 C20 C21 -0.3(5)
C19 C20 C21 C22 -1.4(5)
C20 C21 C22 C23 0.6(5)
C21 C22 C23 C18 1.9(5)
C21 C22 C23 C24 -178.5(3)
C19 C18 C23 C22 -3.6(5)
C17 C18 C23 C22 176.9(3)
C19 C18 C23 C24 176.9(3)
C17 C18 C23 C24 -2.7(5)
C22 C23 C24 C25 0.7(5)
C18 C23 C24 C25 -179.7(3)
C22 C23 C24 C29 -179.6(3)
C18 C23 C24 C29 -0.1(5)
C29 C24 C25 C26 0.0(5)
C23 C24 C25 C26 179.6(3)
C24 C25 C26 C27 0.0(5)
C25 C26 C27 C28 0.5(5)
C26 C27 C28 C29 -0.9(5)
C27 C28 C29 C24 0.8(5)
C27 C28 C29 C30 178.6(3)
C25 C24 C29 C28 -0.3(5)
C23 C24 C29 C28 -180.0(3)
C25 C24 C29 C30 -178.2(3)
C23 C24 C29 C30 2.2(5)
C18 C17 C30 C29 -1.4(5)
C16 C17 C30 C29 175.0(3)
C28 C29 C30 C17 -179.3(3)
C24 C29 C30 C17 -1.5(5)
